data_4511179
loop_
_publ_author_name
'Galcera, Judit'
'Molins, Elies'

_publ_section_title
;
 Effect of the Counterion on the Solubility of Isostructural
 Pharmaceutical Lamotrigine Salts
;
_journal_issue 1
_journal_name_full 'Crystal Growth &amp; Design'
_journal_page_first 327
_journal_paper_doi 10.1021/cg8005025
_journal_volume 9
_journal_year 2009
_chemical_formula_moiety 'C9 H7 Cl2 N5, 0.5(C4 H2 O4), C2 H6 O S'
_chemical_formula_sum 'C13 H15 Cl2 N5 O3 S'
_chemical_formula_weight 392.26
_chemical_name_common 'Lamotrigine hemifumarate dimethylsufoxide solvate'
_chemical_name_systematic
;
3,5-diamino-6-(2,3-dichlorophenyl)-1,2,4-triazin-2-ium - fumarate - dimethylsolfoxide (1:0.5:1)
;
_space_group_IT_number 14
_symmetry_cell_setting monoclinic
_symmetry_space_group_name_Hall '-P 2yn'
_symmetry_space_group_name_H-M 'P 1 21/n 1'
_atom_sites_solution_hydrogens geom
_atom_sites_solution_primary direct
_atom_sites_solution_secondary difmap
_audit_creation_method SHELXL-97
_cell_angle_alpha 90.00
_cell_angle_beta 109.062(19)
_cell_angle_gamma 90.00
_cell_formula_units_Z 4
_cell_length_a 10.8470(19)
_cell_length_b 10.923(4)
_cell_length_c 15.877(4)
_cell_measurement_reflns_used 15
_cell_measurement_temperature 293(2)
_cell_measurement_theta_max 13.15
_cell_measurement_theta_min 5
_cell_volume 1778.0(9)
_computing_cell_refinement 'CAD4 Express (Enraf Nonius, 1994)'
_computing_data_collection 'CAD4 Express (Enraf Nonius, 1994)'
_computing_data_reduction 'XCAD4 (Harms & Wocadlo, 1995)'
_computing_molecular_graphics 'Ortep-3 for Windows (Farrugia, 1997)'
_computing_publication_material 'WinGX publication routines (Farrugia, 1999)'
_computing_structure_refinement 'SHELXL-97 (Sheldrick, 1997)'
_computing_structure_solution 'SHELXS-97 (Sheldrick, 1997)'
_diffrn_ambient_temperature 293(2)
_diffrn_measured_fraction_theta_full 0.999
_diffrn_measured_fraction_theta_max 0.999
_diffrn_measurement_device_type 'Enraf Nonius CAD4'
_diffrn_measurement_method 'non-profiled omega scans'
_diffrn_radiation_monochromator graphite
_diffrn_radiation_source 'fine-focus sealed tube'
_diffrn_radiation_type MoK\a
_diffrn_radiation_wavelength 0.71073
_diffrn_reflns_av_R_equivalents 0.1484
_diffrn_reflns_av_sigmaI/netI 0.2560
_diffrn_reflns_limit_h_max 12
_diffrn_reflns_limit_h_min -12
_diffrn_reflns_limit_k_max 12
_diffrn_reflns_limit_k_min 0
_diffrn_reflns_limit_l_max 18
_diffrn_reflns_limit_l_min 0
_diffrn_reflns_number 3228
_diffrn_reflns_theta_full 24.98
_diffrn_reflns_theta_max 24.98
_diffrn_reflns_theta_min 2.01
_diffrn_standards_decay_% 0
_diffrn_standards_interval_time 60
_diffrn_standards_number 2
_exptl_absorpt_coefficient_mu 0.504
_exptl_absorpt_correction_type none
_exptl_crystal_colour colourless
_exptl_crystal_density_diffrn 1.465
_exptl_crystal_density_method 'not measured'
_exptl_crystal_description prism
_exptl_crystal_F_000 808
_exptl_crystal_size_max 0.21
_exptl_crystal_size_mid 0.18
_exptl_crystal_size_min 0.06
_refine_diff_density_max 0.310
_refine_diff_density_min -0.325
_refine_diff_density_rms 0.077
_refine_ls_extinction_method none
_refine_ls_goodness_of_fit_ref 0.989
_refine_ls_hydrogen_treatment mixed
_refine_ls_matrix_type full
_refine_ls_number_parameters 251
_refine_ls_number_reflns 3111
_refine_ls_number_restraints 8
_refine_ls_restrained_S_all 0.996
_refine_ls_R_factor_all 0.2654
_refine_ls_R_factor_gt 0.0775
_refine_ls_shift/su_max 0.000
_refine_ls_shift/su_mean 0.000
_refine_ls_structure_factor_coef Fsqd
_refine_ls_weighting_details 'calc w=1/[\s^2^(Fo^2^)+(0.0434P)^2^+0.0000P] where P=(Fo^2^+2Fc^2^)/3'
_refine_ls_weighting_scheme calc
_refine_ls_wR_factor_gt 0.1166
_refine_ls_wR_factor_ref 0.1560
_reflns_number_gt 1203
_reflns_number_total 3111
_reflns_threshold_expression >2sigma(I)
_cod_data_source_file cg8005025_si_001.cif
_cod_data_source_block 2a_Lamotrigine_hemifumarate_dimethylsufoxide_solvate
_cod_original_cell_volume 1778.0(8)
_cod_original_sg_symbol_H-M 'P 21/n'
_cod_database_code 4511179

loop_
_symmetry_equiv_pos_as_xyz
'x, y, z'
'-x+1/2, y+1/2, -z+1/2'
'-x, -y, -z'
'x-1/2, -y-1/2, z-1/2'

loop_
_atom_site_label
_atom_site_type_symbol
_atom_site_fract_x
_atom_site_fract_y
_atom_site_fract_z
_atom_site_U_iso_or_equiv
_atom_site_adp_type
_atom_site_occupancy
_atom_site_symmetry_multiplicity
_atom_site_calc_flag
_atom_site_refinement_flags
_atom_site_disorder_assembly
_atom_site_disorder_group
S12C S 0.4311(5) 0.9582(4) 0.6803(3) 0.0724(18) Uani 0.634(8) 1 d P A 1
S11C S 0.5207(7) 0.9698(6) 0.6503(4) 0.067(3) Uani 0.366(8) 1 d P A 2
O1C O 0.5530(6) 1.0025(5) 0.7430(3) 0.090(2) Uani 1 1 d . . .
C1C C 0.4604(10) 0.8239(8) 0.6324(6) 0.123(4) Uani 1 1 d . . .
H11C H 0.4829 0.7602 0.6765 0.185 Uiso 1 1 calc R A 1
H13C H 0.5311 0.8361 0.6095 0.185 Uiso 1 1 calc R A 1
H12C H 0.3835 0.8007 0.5847 0.185 Uiso 1 1 calc R A 1
C2C C 0.3923(8) 1.0564(8) 0.5859(5) 0.095(3) Uani 1 1 d . . .
H21C H 0.3734 1.1369 0.6026 0.143 Uiso 1 1 calc R A 1
H22C H 0.3175 1.0250 0.5400 0.143 Uiso 1 1 calc R A 1
H23C H 0.4651 1.0602 0.5642 0.143 Uiso 1 1 calc R A 1
Cl1A Cl 0.87877(19) 0.05779(18) 0.90178(13) 0.0598(6) Uani 1 1 d . . .
Cl2A Cl 0.9074(2) -0.1381(2) 0.76455(15) 0.0882(9) Uani 1 1 d . . .
N1A N 0.7755(5) -0.0439(5) 1.0986(3) 0.0334(14) Uani 1 1 d D . .
N2A N 0.7637(5) 0.0401(5) 1.1580(3) 0.0340(14) Uani 1 1 d D . .
C3A C 0.7024(6) 0.1479(6) 1.1337(4) 0.0346(18) Uani 1 1 d D . .
N3A N 0.7118(6) 0.2292(6) 1.1958(4) 0.0385(17) Uani 1 1 d . . .
N4A N 0.6362(5) 0.1734(5) 1.0489(3) 0.0350(14) Uani 1 1 d D . .
C5A C 0.6373(6) 0.0910(6) 0.9895(4) 0.0350(17) Uani 1 1 d D . .
N5A N 0.5648(6) 0.1067(6) 0.9055(4) 0.0437(18) Uani 1 1 d . . .
C6A C 0.7176(6) -0.0189(5) 1.0159(4) 0.0253(16) Uani 1 1 d D . .
C61A C 0.7331(6) -0.1101(6) 0.9494(4) 0.0274(16) Uani 1 1 d D . .
C62A C 0.8055(6) -0.0827(6) 0.8946(4) 0.0328(17) Uani 1 1 d D . .
C63A C 0.8170(6) -0.1699(8) 0.8337(5) 0.049(2) Uani 1 1 d D . .
C64A C 0.7583(7) -0.2834(7) 0.8285(5) 0.052(2) Uani 1 1 d D . .
H64A H 0.7682 -0.3419 0.7887 0.063 Uiso 1 1 calc R . .
C65A C 0.6859(7) -0.3091(7) 0.8822(5) 0.052(2) Uani 1 1 d D . .
H65A H 0.6444 -0.3844 0.8777 0.062 Uiso 1 1 calc R . .
C66A C 0.6739(6) -0.2231(6) 0.9436(4) 0.0393(18) Uani 1 1 d D . .
H66A H 0.6259 -0.2418 0.9809 0.047 Uiso 1 1 calc R . .
H2A H 0.800(6) 0.015(6) 1.2154(17) 0.07(2) Uiso 1 1 d D . .
H31A H 0.777(5) 0.220(5) 1.255(3) 0.022(16) Uiso 1 1 d . . .
H32A H 0.660(6) 0.288(6) 1.178(4) 0.05(3) Uiso 1 1 d . . .
H51A H 0.560(5) 0.055(5) 0.858(4) 0.032(18) Uiso 1 1 d . . .
H52A H 0.522(5) 0.170(5) 0.895(4) 0.020(19) Uiso 1 1 d . . .
O2B O 0.6156(4) 0.4793(4) 0.1678(3) 0.0399(12) Uani 1 1 d . . .
O1B O 0.5959(4) 0.6803(4) 0.1428(3) 0.0388(12) Uani 1 1 d . . .
C1B C 0.5760(6) 0.5701(7) 0.1182(4) 0.0292(16) Uani 1 1 d . . .
C2B C 0.4993(7) 0.5498(6) 0.0221(4) 0.0313(18) Uani 1 1 d . . .
H2B H 0.460(4) 0.614(4) 0.001(3) 0.002(14) Uiso 1 1 d . . .

loop_
_atom_site_aniso_label
_atom_site_aniso_U_11
_atom_site_aniso_U_22
_atom_site_aniso_U_33
_atom_site_aniso_U_23
_atom_site_aniso_U_13
_atom_site_aniso_U_12
S12C 0.056(3) 0.077(3) 0.086(3) 0.013(2) 0.025(2) 0.004(2)
S11C 0.042(5) 0.077(5) 0.071(5) -0.023(4) 0.004(4) -0.012(4)
O1C 0.126(6) 0.083(4) 0.043(3) -0.017(3) 0.002(4) 0.012(4)
C1C 0.159(11) 0.078(7) 0.103(8) -0.041(7) 0.001(8) 0.004(8)
C2C 0.089(7) 0.098(8) 0.087(7) 0.000(6) 0.013(6) 0.018(6)
Cl1A 0.0650(14) 0.0525(13) 0.0655(14) 0.0082(12) 0.0260(11) -0.0190(12)
Cl2A 0.0955(19) 0.120(2) 0.0765(17) -0.0037(16) 0.0648(15) -0.0044(16)
N1A 0.042(4) 0.026(3) 0.030(3) -0.001(3) 0.010(3) 0.009(3)
N2A 0.047(4) 0.025(4) 0.028(4) 0.003(3) 0.010(3) 0.007(3)
C3A 0.046(5) 0.024(4) 0.036(4) -0.011(4) 0.016(4) 0.008(4)
N3A 0.047(4) 0.036(4) 0.019(4) -0.001(3) -0.007(3) 0.012(4)
N4A 0.052(4) 0.026(3) 0.021(3) 0.005(3) 0.003(3) 0.011(3)
C5A 0.034(4) 0.036(5) 0.031(4) 0.008(4) 0.006(4) 0.002(4)
N5A 0.064(5) 0.033(4) 0.024(4) -0.004(3) 0.002(3) 0.022(4)
C6A 0.027(4) 0.025(4) 0.022(4) 0.005(3) 0.005(3) -0.004(3)
C61A 0.031(4) 0.024(4) 0.027(4) 0.001(3) 0.010(3) 0.003(3)
C62A 0.037(4) 0.031(4) 0.032(4) 0.010(4) 0.015(3) -0.001(3)
C63A 0.047(5) 0.059(6) 0.046(5) 0.003(5) 0.024(4) 0.012(5)
C64A 0.066(6) 0.049(6) 0.043(5) -0.015(4) 0.021(4) 0.015(5)
C65A 0.068(6) 0.034(5) 0.058(5) -0.013(4) 0.026(5) -0.010(4)
C66A 0.043(5) 0.038(5) 0.040(4) 0.001(4) 0.017(4) -0.001(4)
O2B 0.062(3) 0.027(3) 0.023(3) 0.004(2) 0.003(2) 0.003(3)
O1B 0.053(3) 0.022(3) 0.027(3) -0.010(2) -0.006(2) 0.008(2)
C1B 0.027(4) 0.035(5) 0.025(4) -0.002(4) 0.008(3) -0.001(4)
C2B 0.040(4) 0.013(4) 0.037(5) 0.005(3) 0.007(4) 0.003(4)

loop_
_atom_type_symbol
_atom_type_description
_atom_type_scat_dispersion_real
_atom_type_scat_dispersion_imag
_atom_type_scat_source
C C 0.0033 0.0016 'International Tables Vol C Tables 4.2.6.8 and 6.1.1.4'
H H 0.0000 0.0000 'International Tables Vol C Tables 4.2.6.8 and 6.1.1.4'
N N 0.0061 0.0033 'International Tables Vol C Tables 4.2.6.8 and 6.1.1.4'
O O 0.0106 0.0060 'International Tables Vol C Tables 4.2.6.8 and 6.1.1.4'
S S 0.1246 0.1234 'International Tables Vol C Tables 4.2.6.8 and 6.1.1.4'
Cl Cl 0.1484 0.1585 'International Tables Vol C Tables 4.2.6.8 and 6.1.1.4'

loop_
_geom_angle_atom_site_label_1
_geom_angle_atom_site_label_2
_geom_angle_atom_site_label_3
_geom_angle
_geom_angle_site_symmetry_1
O1C S12C C1C 109.1(5) .
O1C S12C C2C 106.8(4) .
C1C S12C C2C 99.7(5) .
O1C S11C C1C 110.6(6) .
O1C S11C C2C 110.5(6) .
C1C S11C C2C 102.9(5) .
S11C O1C S12C 49.9(3) .
S11C C1C S12C 41.5(3) .
S11C C1C H11C 124.2 .
S12C C1C H11C 109.5 .
S11C C1C H13C 67.9 .
S12C C1C H13C 109.5 .
H11C C1C H13C 109.5 .
S11C C1C H12C 124.3 .
S12C C1C H12C 109.5 .
H11C C1C H12C 109.5 .
H13C C1C H12C 109.5 .
S11C C2C S12C 40.8(3) .
S11C C2C H21C 123.0 .
S12C C2C H21C 109.5 .
S11C C2C H22C 125.1 .
S12C C2C H22C 109.5 .
H21C C2C H22C 109.5 .
S11C C2C H23C 68.7 .
S12C C2C H23C 109.5 .
H21C C2C H23C 109.5 .
H22C C2C H23C 109.5 .
C6A N1A N2A 116.3(5) .
C3A N2A N1A 123.0(5) .
C3A N2A H2A 124(4) .
N1A N2A H2A 113(4) .
N3A C3A N4A 120.3(6) .
N3A C3A N2A 117.9(6) .
N4A C3A N2A 121.8(6) .
C3A N3A H31A 120(3) .
C3A N3A H32A 113(4) .
H31A N3A H32A 126(6) .
C5A N4A C3A 117.2(5) .
N4A C5A N5A 119.8(7) .
N4A C5A C6A 120.2(6) .
N5A C5A C6A 120.0(7) .
C5A N5A H51A 127(3) .
C5A N5A H52A 116(4) .
H51A N5A H52A 118(5) .
N1A C6A C5A 120.9(6) .
N1A C6A C61A 116.6(6) .
C5A C6A C61A 122.4(5) .
C66A C61A C62A 119.9(6) .
C66A C61A C6A 118.9(5) .
C62A C61A C6A 121.1(6) .
C61A C62A C63A 119.2(6) .
C61A C62A Cl1A 119.9(5) .
C63A C62A Cl1A 120.9(5) .
C64A C63A C62A 120.7(6) .
C64A C63A Cl2A 119.2(6) .
C62A C63A Cl2A 120.1(6) .
C65A C64A C63A 119.7(7) .
C65A C64A H64A 120.2 .
C63A C64A H64A 120.2 .
C64A C65A C66A 120.3(7) .
C64A C65A H65A 119.8 .
C66A C65A H65A 119.8 .
C61A C66A C65A 120.2(6) .
C61A C66A H66A 119.9 .
C65A C66A H66A 119.9 .
O2B C1B O1B 124.8(6) .
O2B C1B C2B 119.1(6) .
O1B C1B C2B 116.1(6) .
C2B C2B C1B 125.1(9) 3_665
C2B C2B H2B 126(3) 3_665
C1B C2B H2B 109(3) .

loop_
_geom_bond_atom_site_label_1
_geom_bond_atom_site_label_2
_geom_bond_distance
_geom_bond_site_symmetry_2
S12C O1C 1.454(6) .
S12C C1C 1.729(9) .
S12C C2C 1.778(9) .
S11C O1C 1.442(8) .
S11C C1C 1.711(11) .
S11C C2C 1.717(10) .
C1C H11C 0.9600 .
C1C H13C 0.9600 .
C1C H12C 0.9600 .
C2C H21C 0.9600 .
C2C H22C 0.9600 .
C2C H23C 0.9600 .
Cl1A C62A 1.715(6) .
Cl2A C63A 1.730(7) .
N1A C6A 1.287(7) .
N1A N2A 1.352(6) .
N2A C3A 1.345(7) .
N2A H2A 0.908(15) .
C3A N3A 1.307(7) .
C3A N4A 1.332(7) .
N3A H31A 0.97(5) .
N3A H32A 0.84(6) .
N4A C5A 1.306(7) .
C5A N5A 1.319(8) .
C5A C6A 1.462(8) .
N5A H51A 0.93(5) .
N5A H52A 0.82(5) .
C6A C61A 1.500(8) .
C61A C66A 1.381(8) .
C61A C62A 1.381(7) .
C62A C63A 1.391(9) .
C63A C64A 1.384(9) .
C64A C65A 1.363(9) .
C64A H64A 0.9300 .
C65A C66A 1.390(8) .
C65A H65A 0.9300 .
C66A H66A 0.9300 .
O2B C1B 1.252(7) .
O1B C1B 1.262(7) .
C1B C2B 1.496(8) .
C2B C2B 1.297(12) 3_665
C2B H2B 0.84(4) .

loop_
_geom_hbond_atom_site_label_D
_geom_hbond_atom_site_label_H
_geom_hbond_atom_site_label_A
_geom_hbond_distance_DH
_geom_hbond_distance_HA
_geom_hbond_distance_DA
_geom_hbond_angle_DHA
_geom_hbond_site_symmetry_A
N2A H2A O2B 0.908(15) 1.823(18) 2.727(7) 174(7) 2_646
N3A H31A O1B 0.97(5) 1.81(5) 2.777(7) 171(4) 2_646
N3A H32A O2B 0.84(6) 2.13(6) 2.906(8) 152(6) 1_556
N5A H52A O1B 0.82(5) 2.05(6) 2.858(8) 175(6) 3_666
N5A H51A O1C 0.93(5) 1.89(5) 2.785(8) 160(5) 1_545

loop_
_geom_torsion_atom_site_label_1
_geom_torsion_atom_site_label_2
_geom_torsion_atom_site_label_3
_geom_torsion_atom_site_label_4
_geom_torsion
_geom_torsion_site_symmetry_4
C1C S11C O1C S12C -55.1(6) .
C2C S11C O1C S12C 58.2(5) .
C1C S12C O1C S11C 53.5(5) .
C2C S12C O1C S11C -53.4(5) .
O1C S11C C1C S12C 52.6(5) .
C2C S11C C1C S12C -65.5(5) .
O1C S12C C1C S11C -51.3(5) .
C2C S12C C1C S11C 60.3(5) .
O1C S11C C2C S12C -54.3(5) .
C1C S11C C2C S12C 63.8(5) .
O1C S12C C2C S11C 52.0(5) .
C1C S12C C2C S11C -61.5(5) .
C6A N1A N2A C3A -4.0(8) .
N1A N2A C3A N3A -170.8(6) .
N1A N2A C3A N4A 7.7(9) .
N3A C3A N4A C5A 175.9(6) .
N2A C3A N4A C5A -2.6(9) .
C3A N4A C5A N5A 174.4(6) .
C3A N4A C5A C6A -5.1(9) .
N2A N1A C6A C5A -3.8(8) .
N2A N1A C6A C61A 178.4(5) .
N4A C5A C6A N1A 8.6(9) .
N5A C5A C6A N1A -170.8(6) .
N4A C5A C6A C61A -173.7(5) .
N5A C5A C6A C61A 6.9(9) .
N1A C6A C61A C66A 69.2(7) .
C5A C6A C61A C66A -108.5(7) .
N1A C6A C61A C62A -110.6(6) .
C5A C6A C61A C62A 71.7(7) .
C66A C61A C62A C63A 0.4(8) .
C6A C61A C62A C63A -179.8(6) .
C66A C61A C62A Cl1A 179.9(5) .
C6A C61A C62A Cl1A -0.3(7) .
C61A C62A C63A C64A -0.8(9) .
Cl1A C62A C63A C64A 179.6(5) .
C61A C62A C63A Cl2A -179.8(5) .
Cl1A C62A C63A Cl2A 0.6(7) .
C62A C63A C64A C65A 1.6(10) .
Cl2A C63A C64A C65A -179.4(5) .
C63A C64A C65A C66A -1.8(11) .
C62A C61A C66A C65A -0.6(9) .
C6A C61A C66A C65A 179.6(6) .
C64A C65A C66A C61A 1.3(10) .
O2B C1B C2B C2B -21.5(12) 3_665
O1B C1B C2B C2B 158.4(9) 3_665
